data_7251229
loop_
_publ_author_name
'Bhunya, Debasis'
'Datta, Riya'
'Maity, Ribhu'
'Saha, Alipe'
'Sen, Sujata'
'Brandao, Paula'
'Pattanayak, Satyajit'
'Maity, Tithi'
'Sarkar, Keka'
'Samanta, Bidhan Chandra'

_publ_section_title
;
 Design and synthesis of bioactive Ru(ii) complexes: antibacterial
 activity, biocompatibility and biomolecular binding
;
_journal_issue 50
_journal_name_full 'RSC Advances'
_journal_page_first 42573
_journal_page_last 42587
_journal_paper_doi 10.1039/D5RA05336F
_journal_volume 15
_journal_year 2025
_chemical_absolute_configuration unk
_chemical_formula_moiety 'C19 H26 Cl N2 Ru S, F6 P'
_chemical_formula_sum 'C19 H26 Cl F6 N2 P Ru S'
_chemical_formula_weight 595.97
_space_group_crystal_system orthorhombic
_space_group_IT_number 19
_space_group_name_Hall 'P 2ac 2ab'
_space_group_name_H-M_alt 'P 21 21 21'
_atom_sites_solution_hydrogens mixed
_atom_sites_solution_primary iterative
_audit_creation_date 2024-06-30
_audit_creation_method
;
Olex2 1.5
(compiled 2024.02.16 svn.r378c4104 for OlexSys, GUI svn.r6928)
;
_audit_update_record
;
2024-08-06 deposited with the CCDC.	2025-10-24 downloaded from the CCDC.
;
_cell_angle_alpha 90
_cell_angle_beta 90
_cell_angle_gamma 90
_cell_formula_units_Z 4
_cell_length_a 9.9070(3)
_cell_length_b 13.1110(3)
_cell_length_c 18.3887(5)
_cell_measurement_reflns_used 291
_cell_measurement_temperature 273.15
_cell_measurement_theta_max 28.21
_cell_measurement_theta_min 3.81
_cell_volume 2388.52(11)
_computing_molecular_graphics 'Olex2 1.5 (Dolomanov et al., 2009)'
_computing_publication_material 'Olex2 1.5 (Dolomanov et al., 2009)'
_computing_structure_refinement 'SHELXL 2019/3 (Sheldrick, 2015)'
_computing_structure_solution 'olex2.solve 1.5 (Bourhis et al., 2015)'
_diffrn_ambient_temperature 273.15
_diffrn_measured_fraction_theta_full 0.974
_diffrn_measured_fraction_theta_max 0.976
_diffrn_measurement_device_type 'Bruker D8 Venture PHOTON 100 CMOS'
_diffrn_measurement_method /w
_diffrn_radiation_type MoK\a
_diffrn_radiation_wavelength 0.71073
_diffrn_reflns_av_R_equivalents 0.0353
_diffrn_reflns_av_unetI/netI 0.0210
_diffrn_reflns_Laue_measured_fraction_full 0.974
_diffrn_reflns_Laue_measured_fraction_max 0.976
_diffrn_reflns_limit_h_max 12
_diffrn_reflns_limit_h_min -12
_diffrn_reflns_limit_k_max 16
_diffrn_reflns_limit_k_min -16
_diffrn_reflns_limit_l_max 22
_diffrn_reflns_limit_l_min -22
_diffrn_reflns_number 27473
_diffrn_reflns_point_group_measured_fraction_full 0.979
_diffrn_reflns_point_group_measured_fraction_max 0.981
_diffrn_reflns_theta_full 25.242
_diffrn_reflns_theta_max 26.418
_diffrn_reflns_theta_min 3.817
_exptl_absorpt_coefficient_mu 0.979
_exptl_absorpt_correction_T_max 0.7454
_exptl_absorpt_correction_T_min 0.6080
_exptl_absorpt_correction_type multi-scan
_exptl_absorpt_process_details
;
SADABS-2016/2 (Bruker,2016/2) was used for absorption correction.
wR2(int) was 0.1194 before and 0.0471 after correction.
The Ratio of minimum to maximum transmission is 0.8157.
The \l/2 correction factor is Not present.
;
_exptl_crystal_colour brown
_exptl_crystal_colour_primary brown
_exptl_crystal_density_diffrn 1.657
_exptl_crystal_description block
_exptl_crystal_F_000 1200
_exptl_crystal_size_max 0.68
_exptl_crystal_size_mid 0.586
_exptl_crystal_size_min 0.498
_refine_diff_density_max 0.243
_refine_diff_density_min -0.285
_refine_diff_density_rms 0.038
_refine_ls_abs_structure_details
;
 Refined as an inversion twin.
;
_refine_ls_abs_structure_Flack 0.46(3)
_refine_ls_extinction_coef 0.0178(18)
_refine_ls_extinction_expression Fc^*^=kFc[1+0.001xFc^2^\l^3^/sin(2\q)]^-1/4^
_refine_ls_extinction_method 'SHELXL-2019/2 (Sheldrick 2019)'
_refine_ls_goodness_of_fit_ref 1.072
_refine_ls_hydrogen_treatment constr
_refine_ls_matrix_type full
_refine_ls_number_parameters 286
_refine_ls_number_reflns 4821
_refine_ls_number_restraints 0
_refine_ls_restrained_S_all 1.072
_refine_ls_R_factor_all 0.0187
_refine_ls_R_factor_gt 0.0184
_refine_ls_shift/su_max 0.001
_refine_ls_shift/su_mean 0.000
_refine_ls_structure_factor_coef Fsqd
_refine_ls_weighting_details 'w=1/[\s^2^(Fo^2^)+(0.0281P)^2^+0.4351P] where P=(Fo^2^+2Fc^2^)/3'
_refine_ls_weighting_scheme calc
_refine_ls_wR_factor_gt 0.0496
_refine_ls_wR_factor_ref 0.0500
_reflns_Friedel_coverage 0.772
_reflns_Friedel_fraction_full 0.987
_reflns_Friedel_fraction_max 0.986
_reflns_number_gt 4766
_reflns_number_total 4821
_reflns_threshold_expression 'I > 2\s(I)'
_cod_data_source_file d5ra05336f2.cif
_cod_data_source_block rc_1_0m
_cod_database_code 7251229
_shelx_shelxl_version_number 2019/3
_shelx_space_group_comment
;
The symmetry employed for this shelxl refinement is uniquely defined
by the following loop, which should always be used as a source of
symmetry information in preference to the above space-group names.
They are only intended as comments.
;
_shelx_estimated_absorpt_t_max 0.641
_shelx_estimated_absorpt_t_min 0.556
_olex2_refinement_description
;
1. Twinned data refinement
 Scales: 0.54(3)
 0.46(3)
2. Fixed Uiso
 At 1.5 times of:
  All C(H,H) groups, H14 of C14, H1 of C1, H16 of C16, H3 of C3, H17 of C17,
  H4 of C4, H13 of C13, All C(H,H,H) groups, All N(H) groups
 At 1.2 times of:
  H11 of C11, H2A of C2
3.a Riding coordinates:
 N2(H2)
3.b Ternary CH refined with riding coordinates:
 C17(H17)
3.c Secondary CH2 refined with riding coordinates:
 C6(H6A,H6B), C8(H8A,H8B)
3.d Aromatic/amide H refined with riding coordinates:
 C14(H14), C1(H1), C16(H16), C2(H2A), C11(H11), C13(H13), C3(H3), C4(H4)
3.e Idealised Me refined as rotating group:
 C10(H10A,H10B,H10C), C18(H18A,H18B,H18C), C19(H19A,H19B,H19C), C20(H20A,H20B,
 H20C)
;
_olex2_submission_special_instructions 'No special instructions were received'

loop_
_space_group_symop_operation_xyz
'x, y, z'
'-x+1/2, -y, z+1/2'
'-x, y+1/2, -z+1/2'
'x+1/2, -y+1/2, -z'

loop_
_atom_site_label
_atom_site_type_symbol
_atom_site_fract_x
_atom_site_fract_y
_atom_site_fract_z
_atom_site_U_iso_or_equiv
_atom_site_adp_type
_atom_site_occupancy
_atom_site_site_symmetry_order
_atom_site_calc_flag
_atom_site_refinement_flags_posn
_atom_site_refinement_flags_adp
_atom_site_refinement_flags_occupancy
_atom_site_disorder_assembly
_atom_site_disorder_group
Ru1 Ru 0.31033(2) 0.58424(2) 0.47878(2) 0.03219(9) Uani 1 1 d . . . . .
S1 S 0.44192(7) 0.59743(7) 0.58399(4) 0.04655(18) Uani 1 1 d . . . . .
Cl1 Cl 0.22271(8) 0.75282(6) 0.49372(4) 0.05156(18) Uani 1 1 d . . . . .
P1 P 0.81764(9) 0.43159(10) 0.33131(5) 0.0721(3) Uani 1 1 d . . . . .
N1 N 0.1586(2) 0.54815(17) 0.55431(12) 0.0384(5) Uani 1 1 d . . . . .
N2 N 0.3369(3) 0.5972(3) 0.71714(14) 0.0615(7) Uani 1 1 d . . . . .
H2 H 0.401322 0.581385 0.746386 0.092 Uiso 1 1 d R U . . .
F3 F 0.8413(3) 0.4089(4) 0.24771(16) 0.1282(14) Uani 1 1 d . . . . .
F5 F 0.7146(4) 0.5181(4) 0.30972(19) 0.1428(17) Uani 1 1 d . . . . .
F1 F 0.9394(3) 0.5118(3) 0.3291(2) 0.1060(10) Uani 1 1 d . . . . .
C14 C 0.2527(3) 0.5770(2) 0.36311(14) 0.0468(6) Uani 1 1 d . . . . .
H14 H 0.181423 0.609549 0.339755 0.070 Uiso 1 1 calc R U . . .
C1 C 0.0292(3) 0.5463(2) 0.53146(17) 0.0447(6) Uani 1 1 d . . . . .
H1 H 0.010980 0.558711 0.482638 0.067 Uiso 1 1 calc R U . . .
C12 C 0.3397(3) 0.4297(2) 0.43096(16) 0.0456(6) Uani 1 1 d . . . . .
C16 C 0.4855(3) 0.5780(3) 0.40488(17) 0.0540(7) Uani 1 1 d . . . . .
H16 H 0.569186 0.609555 0.409241 0.081 Uiso 1 1 calc R U . . .
F6 F 0.7932(3) 0.4583(4) 0.41342(15) 0.1283(14) Uani 1 1 d . . . . .
C2 C -0.0769(3) 0.5269(2) 0.57775(19) 0.0513(7) Uani 1 1 d . . . . .
H2A H -0.164951 0.525447 0.560301 0.062 Uiso 1 1 calc R U . . .
C6 C 0.4360(4) 0.7181(3) 0.63233(19) 0.0622(9) Uani 1 1 d . . . . .
H6A H 0.524603 0.735666 0.650900 0.093 Uiso 1 1 calc R U . . .
H6B H 0.405690 0.772212 0.600277 0.093 Uiso 1 1 calc R U . . .
C15 C 0.3822(4) 0.6265(3) 0.36749(16) 0.0535(8) Uani 1 1 d . . . . .
C11 C 0.4643(3) 0.4805(2) 0.43657(18) 0.0511(7) Uani 1 1 d . . . . .
H11 H 0.534653 0.449403 0.461682 0.061 Uiso 1 1 calc R U . . .
C13 C 0.2331(3) 0.4805(2) 0.39361(16) 0.0440(6) Uani 1 1 d . . . . .
H13 H 0.149317 0.449029 0.389493 0.066 Uiso 1 1 calc R U . . .
C3 C -0.0510(4) 0.5096(3) 0.6498(2) 0.0580(8) Uani 1 1 d . . . . .
H3 H -0.121013 0.495201 0.681932 0.087 Uiso 1 1 calc R U . . .
C5 C 0.1841(3) 0.5328(2) 0.62534(14) 0.0423(6) Uani 1 1 d . . . . .
C4 C 0.0797(4) 0.5138(3) 0.67392(18) 0.0556(8) Uani 1 1 d . . . . .
H4 H 0.098591 0.503846 0.722953 0.083 Uiso 1 1 calc R U . . .
C8 C 0.3369(4) 0.7035(3) 0.69450(19) 0.0640(9) Uani 1 1 d . . . . .
H8A H 0.362478 0.746579 0.735118 0.096 Uiso 1 1 calc R U . . .
H8B H 0.247038 0.723093 0.678941 0.096 Uiso 1 1 calc R U . . .
F4 F 0.7008(4) 0.3536(5) 0.3343(3) 0.177(2) Uani 1 1 d . . . . .
C9 C 0.3291(3) 0.5336(2) 0.65320(15) 0.0486(7) Uani 1 1 d . . . . .
F2 F 0.9276(5) 0.3497(3) 0.3499(3) 0.1501(18) Uani 1 1 d . . . . .
C10 C 0.3812(5) 0.4266(3) 0.6670(2) 0.0717(10) Uani 1 1 d . . . . .
H10A H 0.379381 0.388447 0.622469 0.108 Uiso 1 1 calc R U . . .
H10B H 0.325128 0.393651 0.702468 0.108 Uiso 1 1 calc R U . . .
H10C H 0.472227 0.430087 0.684794 0.108 Uiso 1 1 calc R U . . .
C18 C 0.3616(8) 0.2513(3) 0.3946(3) 0.123(2) Uani 1 1 d . . . . .
H18A H 0.288742 0.250299 0.360122 0.185 Uiso 1 1 calc R U . . .
H18B H 0.377231 0.183442 0.412302 0.185 Uiso 1 1 calc R U . . .
H18C H 0.441797 0.276262 0.371338 0.185 Uiso 1 1 calc R U . . .
C17 C 0.3245(5) 0.3216(2) 0.4586(2) 0.0687(10) Uani 1 1 d . . . . .
H17 H 0.392374 0.311321 0.496674 0.103 Uiso 1 1 calc R U . . .
C19 C 0.1880(5) 0.2956(3) 0.4910(3) 0.0959(15) Uani 1 1 d . . . . .
H19A H 0.120660 0.296936 0.453491 0.144 Uiso 1 1 calc R U . . .
H19B H 0.165523 0.344752 0.527797 0.144 Uiso 1 1 calc R U . . .
H19C H 0.191432 0.228823 0.512275 0.144 Uiso 1 1 calc R U . . .
C20 C 0.4012(6) 0.7304(3) 0.3353(2) 0.0865(15) Uani 1 1 d . . . . .
H20A H 0.326533 0.773186 0.348565 0.130 Uiso 1 1 calc R U . . .
H20B H 0.405833 0.725059 0.283257 0.130 Uiso 1 1 calc R U . . .
H20C H 0.483511 0.759671 0.353310 0.130 Uiso 1 1 calc R U . . .

loop_
_atom_site_aniso_label
_atom_site_aniso_U_11
_atom_site_aniso_U_22
_atom_site_aniso_U_33
_atom_site_aniso_U_23
_atom_site_aniso_U_13
_atom_site_aniso_U_12
Ru1 0.03076(11) 0.03705(12) 0.02875(11) -0.00072(7) 0.00013(7) 0.00059(8)
S1 0.0360(3) 0.0675(5) 0.0361(3) 0.0005(3) -0.0057(2) -0.0034(3)
Cl1 0.0605(4) 0.0429(3) 0.0513(4) -0.0013(3) 0.0060(3) 0.0106(3)
P1 0.0406(4) 0.1204(9) 0.0552(5) -0.0175(5) 0.0015(4) 0.0007(6)
N1 0.0366(11) 0.0446(11) 0.0341(10) 0.0019(9) 0.0021(9) -0.0018(9)
N2 0.0649(17) 0.088(2) 0.0322(11) -0.0017(13) -0.0078(11) -0.0085(16)
F3 0.0757(17) 0.232(4) 0.0770(17) -0.061(2) 0.0166(14) -0.002(2)
F5 0.094(2) 0.246(5) 0.089(2) -0.019(3) -0.0110(17) 0.080(3)
F1 0.0729(17) 0.131(2) 0.114(2) -0.011(2) 0.0018(17) -0.0182(19)
C14 0.0618(16) 0.0494(14) 0.0291(12) -0.0032(12) -0.0038(11) 0.0050(15)
C1 0.0366(13) 0.0494(13) 0.0481(15) -0.0006(12) 0.0012(12) -0.0011(11)
C12 0.0467(15) 0.0418(14) 0.0483(14) -0.0079(12) -0.0017(11) 0.0049(12)
C16 0.0455(15) 0.0640(18) 0.0525(16) -0.0158(16) 0.0189(13) -0.0084(16)
F6 0.100(2) 0.231(4) 0.0538(14) -0.0221(19) 0.0007(15) -0.005(3)
C2 0.0389(15) 0.0497(16) 0.065(2) -0.0041(14) 0.0096(14) -0.0048(12)
C6 0.067(2) 0.072(2) 0.0475(16) -0.0067(15) -0.0064(15) -0.0232(18)
C15 0.077(2) 0.0494(15) 0.0340(14) -0.0051(12) 0.0171(14) -0.0085(15)
C11 0.0377(14) 0.0605(18) 0.0550(18) -0.0143(14) 0.0016(13) 0.0097(13)
C13 0.0467(16) 0.0455(14) 0.0398(15) -0.0092(11) -0.0051(11) -0.0014(12)
C3 0.0561(19) 0.0563(17) 0.062(2) -0.0034(15) 0.0218(16) -0.0134(15)
C5 0.0471(15) 0.0453(13) 0.0346(12) 0.0058(10) 0.0008(12) -0.0050(13)
C4 0.064(2) 0.0622(19) 0.0400(15) 0.0048(13) 0.0120(15) -0.0121(16)
C8 0.066(2) 0.077(2) 0.0496(17) -0.0149(16) -0.0012(15) -0.0128(18)
F4 0.110(3) 0.273(6) 0.148(4) -0.061(4) 0.026(3) -0.108(3)
C9 0.0520(17) 0.0628(17) 0.0311(13) 0.0078(12) -0.0057(12) -0.0015(14)
F2 0.115(3) 0.120(3) 0.215(5) 0.018(3) -0.031(3) 0.027(2)
C10 0.083(3) 0.072(2) 0.060(2) 0.0194(19) -0.0136(19) 0.012(2)
C18 0.193(7) 0.049(2) 0.129(5) -0.024(3) -0.006(5) 0.021(3)
C17 0.083(3) 0.0406(15) 0.083(2) 0.0017(15) -0.015(2) 0.0112(17)
C19 0.100(4) 0.055(2) 0.132(4) 0.028(2) -0.011(3) -0.020(2)
C20 0.139(4) 0.061(2) 0.060(2) 0.0093(17) 0.030(2) -0.024(2)

loop_
_atom_type_symbol
_atom_type_description
_atom_type_scat_dispersion_real
_atom_type_scat_dispersion_imag
_atom_type_scat_source
C C 0.0033 0.0016 'International Tables Vol C Tables 4.2.6.8 and 6.1.1.4'
H H 0.0000 0.0000 'International Tables Vol C Tables 4.2.6.8 and 6.1.1.4'
Cl Cl 0.1484 0.1585 'International Tables Vol C Tables 4.2.6.8 and 6.1.1.4'
F F 0.0171 0.0103 'International Tables Vol C Tables 4.2.6.8 and 6.1.1.4'
N N 0.0061 0.0033 'International Tables Vol C Tables 4.2.6.8 and 6.1.1.4'
P P 0.1023 0.0942 'International Tables Vol C Tables 4.2.6.8 and 6.1.1.4'
Ru Ru -1.2594 0.8363 'International Tables Vol C Tables 4.2.6.8 and 6.1.1.4'
S S 0.1246 0.1234 'International Tables Vol C Tables 4.2.6.8 and 6.1.1.4'

loop_
_geom_angle_atom_site_label_1
_geom_angle_atom_site_label_2
_geom_angle_atom_site_label_3
_geom_angle
_geom_angle_site_symmetry_1
_geom_angle_site_symmetry_3
_geom_angle_publ_flag
S1 Ru1 Cl1 92.24(3) . . ?
N1 Ru1 S1 82.45(7) . . ?
N1 Ru1 Cl1 82.67(7) . . ?
N1 Ru1 C14 116.29(11) . . ?
N1 Ru1 C12 98.60(10) . . ?
N1 Ru1 C16 164.16(12) . . ?
N1 Ru1 C15 152.70(12) . . ?
N1 Ru1 C11 126.42(11) . . ?
N1 Ru1 C13 94.71(10) . . ?
C14 Ru1 S1 161.01(9) . . ?
C14 Ru1 Cl1 93.25(8) . . ?
C14 Ru1 C12 67.29(11) . . ?
C14 Ru1 C16 66.91(12) . . ?
C14 Ru1 C15 37.84(13) . . ?
C14 Ru1 C13 36.90(12) . . ?
C12 Ru1 S1 108.70(8) . . ?
C12 Ru1 Cl1 159.03(8) . . ?
C12 Ru1 C15 79.78(12) . . ?
C16 Ru1 S1 94.23(9) . . ?
C16 Ru1 Cl1 113.00(10) . . ?
C16 Ru1 C12 67.69(12) . . ?
C16 Ru1 C15 36.38(14) . . ?
C16 Ru1 C13 79.23(12) . . ?
C15 Ru1 S1 124.13(10) . . ?
C15 Ru1 Cl1 89.53(9) . . ?
C11 Ru1 S1 87.18(9) . . ?
C11 Ru1 Cl1 150.41(9) . . ?
C11 Ru1 C14 79.13(12) . . ?
C11 Ru1 C12 37.13(11) . . ?
C11 Ru1 C16 37.75(14) . . ?
C11 Ru1 C15 66.87(13) . . ?
C11 Ru1 C13 66.87(11) . . ?
C13 Ru1 S1 145.51(8) . . ?
C13 Ru1 Cl1 121.63(8) . . ?
C13 Ru1 C12 37.46(10) . . ?
C13 Ru1 C15 67.32(12) . . ?
C6 S1 Ru1 116.82(13) . . ?
C6 S1 C9 92.11(16) . . ?
C9 S1 Ru1 101.23(9) . . ?
F3 P1 F1 89.3(2) . . ?
F5 P1 F3 89.2(2) . . ?
F5 P1 F1 90.5(2) . . ?
F6 P1 F3 177.9(3) . . ?
F6 P1 F5 88.9(2) . . ?
F6 P1 F1 89.6(2) . . ?
F4 P1 F3 91.2(2) . . ?
F4 P1 F5 90.0(3) . . ?
F4 P1 F1 179.3(3) . . ?
F4 P1 F6 89.9(2) . . ?
F4 P1 F2 93.4(3) . . ?
F2 P1 F3 88.9(3) . . ?
F2 P1 F5 176.2(3) . . ?
F2 P1 F1 86.1(2) . . ?
F2 P1 F6 92.9(3) . . ?
C1 N1 Ru1 118.55(19) . . ?
C5 N1 Ru1 122.8(2) . . ?
C5 N1 C1 118.6(2) . . ?
C8 N2 H2 114.1 . . ?
C9 N2 H2 114.2 . . ?
C9 N2 C8 108.7(3) . . ?
Ru1 C14 H14 128.5 . . ?
C15 C14 Ru1 72.28(16) . . ?
C15 C14 H14 119.7 . . ?
C13 C14 Ru1 71.80(16) . . ?
C13 C14 H14 119.7 . . ?
C13 C14 C15 120.6(3) . . ?
N1 C1 H1 118.8 . . ?
N1 C1 C2 122.4(3) . . ?
C2 C1 H1 118.8 . . ?
C11 C12 Ru1 69.82(16) . . ?
C11 C12 C13 117.7(3) . . ?
C11 C12 C17 120.4(3) . . ?
C13 C12 Ru1 70.60(15) . . ?
C13 C12 C17 121.7(3) . . ?
C17 C12 Ru1 134.9(2) . . ?
Ru1 C16 H16 129.2 . . ?
C15 C16 Ru1 73.02(17) . . ?
C15 C16 H16 119.8 . . ?
C15 C16 C11 120.4(3) . . ?
C11 C16 Ru1 70.39(16) . . ?
C11 C16 H16 119.8 . . ?
C1 C2 H2A 120.4 . . ?
C3 C2 C1 119.1(3) . . ?
C3 C2 H2A 120.4 . . ?
S1 C6 H6A 110.5 . . ?
S1 C6 H6B 110.5 . . ?
H6A C6 H6B 108.7 . . ?
C8 C6 S1 106.3(2) . . ?
C8 C6 H6A 110.5 . . ?
C8 C6 H6B 110.5 . . ?
C14 C15 Ru1 69.88(16) . . ?
C14 C15 C20 120.0(4) . . ?
C16 C15 Ru1 70.60(17) . . ?
C16 C15 C14 118.6(3) . . ?
C16 C15 C20 121.3(4) . . ?
C20 C15 Ru1 128.9(2) . . ?
Ru1 C11 H11 128.3 . . ?
C12 C11 Ru1 73.06(16) . . ?
C12 C11 C16 121.7(3) . . ?
C12 C11 H11 119.1 . . ?
C16 C11 Ru1 71.85(17) . . ?
C16 C11 H11 119.1 . . ?
Ru1 C13 H13 129.8 . . ?
C14 C13 Ru1 71.30(16) . . ?
C14 C13 C12 120.9(3) . . ?
C14 C13 H13 119.5 . . ?
C12 C13 Ru1 71.93(16) . . ?
C12 C13 H13 119.5 . . ?
C2 C3 H3 120.5 . . ?
C4 C3 C2 118.9(3) . . ?
C4 C3 H3 120.5 . . ?
N1 C5 C4 120.7(3) . . ?
N1 C5 C9 120.1(2) . . ?
C4 C5 C9 119.1(3) . . ?
C3 C4 C5 120.2(3) . . ?
C3 C4 H4 119.9 . . ?
C5 C4 H4 119.9 . . ?
N2 C8 C6 109.6(3) . . ?
N2 C8 H8A 109.7 . . ?
N2 C8 H8B 109.7 . . ?
C6 C8 H8A 109.7 . . ?
C6 C8 H8B 109.7 . . ?
H8A C8 H8B 108.2 . . ?
N2 C9 S1 105.2(2) . . ?
N2 C9 C5 109.1(3) . . ?
N2 C9 C10 112.3(3) . . ?
C5 C9 S1 109.52(18) . . ?
C10 C9 S1 108.7(3) . . ?
C10 C9 C5 111.7(3) . . ?
C9 C10 H10A 109.5 . . ?
C9 C10 H10B 109.5 . . ?
C9 C10 H10C 109.5 . . ?
H10A C10 H10B 109.5 . . ?
H10A C10 H10C 109.5 . . ?
H10B C10 H10C 109.5 . . ?
H18A C18 H18B 109.5 . . ?
H18A C18 H18C 109.5 . . ?
H18B C18 H18C 109.5 . . ?
C17 C18 H18A 109.5 . . ?
C17 C18 H18B 109.5 . . ?
C17 C18 H18C 109.5 . . ?
C12 C17 C18 106.3(4) . . ?
C12 C17 H17 107.5 . . ?
C12 C17 C19 115.5(3) . . ?
C18 C17 H17 107.5 . . ?
C19 C17 C18 112.3(4) . . ?
C19 C17 H17 107.5 . . ?
C17 C19 H19A 109.5 . . ?
C17 C19 H19B 109.5 . . ?
C17 C19 H19C 109.5 . . ?
H19A C19 H19B 109.5 . . ?
H19A C19 H19C 109.5 . . ?
H19B C19 H19C 109.5 . . ?
C15 C20 H20A 109.5 . . ?
C15 C20 H20B 109.5 . . ?
C15 C20 H20C 109.5 . . ?
H20A C20 H20B 109.5 . . ?
H20A C20 H20C 109.5 . . ?
H20B C20 H20C 109.5 . . ?

loop_
_geom_bond_atom_site_label_1
_geom_bond_atom_site_label_2
_geom_bond_distance
_geom_bond_site_symmetry_2
_geom_bond_publ_flag
Ru1 S1 2.3393(7) . ?
Ru1 Cl1 2.3904(7) . ?
Ru1 N1 2.101(2) . ?
Ru1 C14 2.204(3) . ?
Ru1 C12 2.228(3) . ?
Ru1 C16 2.206(3) . ?
Ru1 C15 2.236(3) . ?
Ru1 C11 2.186(3) . ?
Ru1 C13 2.211(3) . ?
S1 C6 1.816(4) . ?
S1 C9 1.889(3) . ?
P1 F3 1.583(3) . ?
P1 F5 1.577(4) . ?
P1 F1 1.601(3) . ?
P1 F6 1.569(3) . ?
P1 F4 1.546(4) . ?
P1 F2 1.567(4) . ?
N1 C1 1.350(4) . ?
N1 C5 1.345(3) . ?
N2 H2 0.8601 . ?
N2 C8 1.455(5) . ?
N2 C9 1.443(4) . ?
C14 H14 0.9300 . ?
C14 C15 1.440(5) . ?
C14 C13 1.397(4) . ?
C1 H1 0.9300 . ?
C1 C2 1.376(4) . ?
C12 C11 1.406(4) . ?
C12 C13 1.426(4) . ?
C12 C17 1.513(4) . ?
C16 H16 0.9300 . ?
C16 C15 1.387(5) . ?
C16 C11 1.421(5) . ?
C2 H2A 0.9300 . ?
C2 C3 1.369(5) . ?
C6 H6A 0.9700 . ?
C6 H6B 0.9700 . ?
C6 C8 1.519(5) . ?
C15 C20 1.498(5) . ?
C11 H11 0.9300 . ?
C13 H13 0.9300 . ?
C3 H3 0.9300 . ?
C3 C4 1.369(5) . ?
C5 C4 1.389(4) . ?
C5 C9 1.525(4) . ?
C4 H4 0.9300 . ?
C8 H8A 0.9700 . ?
C8 H8B 0.9700 . ?
C9 C10 1.516(5) . ?
C10 H10A 0.9600 . ?
C10 H10B 0.9600 . ?
C10 H10C 0.9600 . ?
C18 H18A 0.9600 . ?
C18 H18B 0.9600 . ?
C18 H18C 0.9600 . ?
C18 C17 1.540(6) . ?
C17 H17 0.9800 . ?
C17 C19 1.516(7) . ?
C19 H19A 0.9600 . ?
C19 H19B 0.9600 . ?
C19 H19C 0.9600 . ?
C20 H20A 0.9600 . ?
C20 H20B 0.9600 . ?
C20 H20C 0.9600 . ?

loop_
_geom_torsion_atom_site_label_1
_geom_torsion_atom_site_label_2
_geom_torsion_atom_site_label_3
_geom_torsion_atom_site_label_4
_geom_torsion
_geom_torsion_site_symmetry_1
_geom_torsion_site_symmetry_2
_geom_torsion_site_symmetry_3
_geom_torsion_site_symmetry_4
_geom_torsion_publ_flag
Ru1 S1 C6 C8 98.5(3) . . . . ?
Ru1 S1 C9 N2 -137.25(19) . . . . ?
Ru1 S1 C9 C5 -20.1(2) . . . . ?
Ru1 S1 C9 C10 102.3(2) . . . . ?
Ru1 N1 C1 C2 -177.8(2) . . . . ?
Ru1 N1 C5 C4 177.0(2) . . . . ?
Ru1 N1 C5 C9 -4.5(4) . . . . ?
Ru1 C14 C15 C16 52.9(2) . . . . ?
Ru1 C14 C15 C20 -124.1(3) . . . . ?
Ru1 C14 C13 C12 -54.2(2) . . . . ?
Ru1 C12 C11 C16 -55.2(2) . . . . ?
Ru1 C12 C13 C14 54.0(2) . . . . ?
Ru1 C12 C17 C18 179.6(4) . . . . ?
Ru1 C12 C17 C19 54.4(5) . . . . ?
Ru1 C16 C15 C14 -52.6(2) . . . . ?
Ru1 C16 C15 C20 124.4(3) . . . . ?
Ru1 C16 C11 C12 55.7(3) . . . . ?
S1 C6 C8 N2 29.2(4) . . . . ?
N1 C1 C2 C3 0.6(5) . . . . ?
N1 C5 C4 C3 0.6(5) . . . . ?
N1 C5 C9 S1 17.6(3) . . . . ?
N1 C5 C9 N2 132.3(3) . . . . ?
N1 C5 C9 C10 -102.9(3) . . . . ?
C1 N1 C5 C4 1.1(4) . . . . ?
C1 N1 C5 C9 179.6(3) . . . . ?
C1 C2 C3 C4 1.0(5) . . . . ?
C2 C3 C4 C5 -1.6(5) . . . . ?
C6 S1 C9 N2 -19.4(2) . . . . ?
C6 S1 C9 C5 97.8(2) . . . . ?
C6 S1 C9 C10 -139.9(3) . . . . ?
C15 C14 C13 Ru1 55.5(2) . . . . ?
C15 C14 C13 C12 1.2(4) . . . . ?
C15 C16 C11 Ru1 -55.3(3) . . . . ?
C15 C16 C11 C12 0.4(4) . . . . ?
C11 C12 C13 Ru1 -53.3(2) . . . . ?
C11 C12 C13 C14 0.6(4) . . . . ?
C11 C12 C17 C18 -89.2(5) . . . . ?
C11 C12 C17 C19 145.6(4) . . . . ?
C11 C16 C15 Ru1 54.1(2) . . . . ?
C11 C16 C15 C14 1.5(4) . . . . ?
C11 C16 C15 C20 178.5(3) . . . . ?
C13 C14 C15 Ru1 -55.2(2) . . . . ?
C13 C14 C15 C16 -2.3(4) . . . . ?
C13 C14 C15 C20 -179.3(3) . . . . ?
C13 C12 C11 Ru1 53.7(2) . . . . ?
C13 C12 C11 C16 -1.5(4) . . . . ?
C13 C12 C17 C18 85.9(5) . . . . ?
C13 C12 C17 C19 -39.4(5) . . . . ?
C5 N1 C1 C2 -1.7(4) . . . . ?
C4 C5 C9 S1 -163.8(2) . . . . ?
C4 C5 C9 N2 -49.1(4) . . . . ?
C4 C5 C9 C10 75.7(4) . . . . ?
C8 N2 C9 S1 39.9(3) . . . . ?
C8 N2 C9 C5 -77.5(3) . . . . ?
C8 N2 C9 C10 158.0(3) . . . . ?
C9 S1 C6 C8 -5.2(3) . . . . ?
C9 N2 C8 C6 -46.5(4) . . . . ?
C9 C5 C4 C3 -178.0(3) . . . . ?
C17 C12 C11 Ru1 -131.0(3) . . . . ?
C17 C12 C11 C16 173.8(3) . . . . ?
C17 C12 C13 Ru1 131.5(3) . . . . ?
C17 C12 C13 C14 -174.6(3) . . . . ?

loop_
_twin_individual_id
_twin_individual_mass_fraction_refined
1 0.54(3)
2 0.46(3)
